data_7034084
loop_
_publ_author_name
'Nordheider, Andreas'
'H\"ull, Katharina'
'Athukorala Arachchige, Kasun S.'
'Slawin, Alexandra M. Z.'
'Woollins, J. Derek'
'Thirumoorthi, Ramalingam'
'Chivers, Tristram'

_publ_section_title
;
 Spirocyclic, macrocyclic and ladder complexes of coinage metals and
 mercury with dichalcogeno P2N2-supported anions.
;
_journal_issue 12
_journal_name_full 'Dalton transactions (Cambridge, England : 2003)'
_journal_page_first 5338
_journal_page_last 5346
_journal_paper_doi 10.1039/c5dt00159e
_journal_volume 44
_journal_year 2015
_chemical_formula_moiety 'C66 H152 Ag4 N16 O0.5 P8 Se8'
_chemical_formula_sum 'C66 H152 Ag4 N16 O0.5 P8 Se8'
_chemical_formula_weight 2488.98
_space_group_crystal_system monoclinic
_space_group_IT_number 14
_space_group_name_Hall '-P 2yn'
_space_group_name_H-M_alt 'P 1 21/n 1'
_symmetry_space_group_name_Hall '-P 2yn'
_symmetry_space_group_name_H-M 'P 1 21/n 1'
_atom_sites_solution_hydrogens geom
_atom_sites_solution_primary direct
_atom_sites_solution_secondary difmap
_audit_creation_date 2015-01-08
_audit_creation_method 'by CrystalStructure 4.1'
_audit_update_record
;
2015-01-08 deposited with the CCDC.
2015-02-10 downloaded from the CCDC.
;
_cell_angle_alpha 90.0000
_cell_angle_beta 94.091(5)
_cell_angle_gamma 90.0000
_cell_formula_units_Z 4
_cell_length_a 14.449(3)
_cell_length_b 27.568(6)
_cell_length_c 25.838(6)
_cell_measurement_reflns_used 16090
_cell_measurement_temperature 93
_cell_measurement_theta_max 25.35
_cell_measurement_theta_min 2.04
_cell_volume 10266(4)
_computing_cell_refinement 'CrystalClear-SM Expert 2.1 b29'
_computing_data_collection 'CrystalClear-SM Expert 2.1 b29 (Rigaku, 2013)'
_computing_data_reduction 'CrystalClear-SM Expert 2.1 b29'
_computing_molecular_graphics 'CrystalStructure 4.1'
_computing_publication_material 'CrystalStructure 4.1 (Rigaku, 2014)'
_computing_structure_refinement 'SHELXL2013 (Sheldrick, 2008)'
_computing_structure_solution 'Superflip (Palatinus, et al., 2007)'
_diffrn_ambient_temperature 93
_diffrn_detector_area_resol_mean 5.811
_diffrn_measured_fraction_theta_full 0.995
_diffrn_measured_fraction_theta_max 0.995
_diffrn_measurement_device_type 'Rigaku XtaLAB P200'
_diffrn_measurement_method \w
_diffrn_radiation_type 'Mo K\a'
_diffrn_radiation_wavelength 0.71075
_diffrn_reflns_av_R_equivalents 0.1055
_diffrn_reflns_Laue_measured_fraction_full 0.995
_diffrn_reflns_Laue_measured_fraction_max 0.995
_diffrn_reflns_limit_h_max 16
_diffrn_reflns_limit_h_min -17
_diffrn_reflns_limit_k_max 32
_diffrn_reflns_limit_k_min -32
_diffrn_reflns_limit_l_max 28
_diffrn_reflns_limit_l_min -30
_diffrn_reflns_number 120962
_diffrn_reflns_point_group_measured_fraction_full 0.995
_diffrn_reflns_point_group_measured_fraction_max 0.995
_diffrn_reflns_theta_full 24.999
_diffrn_reflns_theta_max 24.999
_diffrn_reflns_theta_min 2.044
_diffrn_standards_number 0
_exptl_absorpt_coefficient_mu 3.754
_exptl_absorpt_correction_T_max 0.509
_exptl_absorpt_correction_T_min 0.326
_exptl_absorpt_correction_type multi-scan
_exptl_absorpt_process_details 'REQAB (Rigaku, 1998)'
_exptl_crystal_colour colorless
_exptl_crystal_density_diffrn 1.610
_exptl_crystal_density_method 'not measured'
_exptl_crystal_description prism
_exptl_crystal_F_000 4976.00
_exptl_crystal_size_max 0.20
_exptl_crystal_size_mid 0.20
_exptl_crystal_size_min 0.18
_refine_diff_density_max 2.18
_refine_diff_density_min -0.87
_refine_ls_extinction_method none
_refine_ls_goodness_of_fit_ref 1.140
_refine_ls_hydrogen_treatment constr
_refine_ls_number_parameters 994
_refine_ls_number_reflns 17973
_refine_ls_number_restraints 22
_refine_ls_R_factor_all 0.1298
_refine_ls_R_factor_gt 0.0742
_refine_ls_shift/su_max 0.001
_refine_ls_structure_factor_coef Fsqd
_refine_ls_weighting_details 'w = 1/[\s^2^(Fo^2^)+(0.0778P)^2^+145.5989P] where P=(Fo^2^+2Fc^2^)/3'
_refine_ls_weighting_scheme calc
_refine_ls_wR_factor_gt 0.1803
_refine_ls_wR_factor_ref 0.2151
_reflns_number_gt 11142
_reflns_number_total 17973
_reflns_threshold_expression F^2^>2.0\s(F^2^)
_cod_data_source_file c5dt00159e2.cif
_cod_data_source_block 12
_cod_depositor_comments 'Adding full bibliography for 7034082--7034086.cif.'
_cod_database_code 7034084

loop_
_space_group_symop_id
_space_group_symop_operation_xyz
1 +X,+Y,+Z
2 1/2-X,1/2+Y,1/2-Z
3 -X,-Y,-Z
4 1/2+X,1/2-Y,1/2+Z

loop_
_atom_site_label
_atom_site_type_symbol
_atom_site_fract_x
_atom_site_fract_y
_atom_site_fract_z
_atom_site_U_iso_or_equiv
_atom_site_adp_type
_atom_site_occupancy
_atom_site_site_symmetry_order
_atom_site_calc_flag
_atom_site_refinement_flags_posn
_atom_site_refinement_flags_adp
_atom_site_refinement_flags_occupancy
Ag1 Ag 0.05462(6) 0.83329(3) 0.89352(4) 0.0330(2) Uani 1 1 d . . .
Ag2 Ag 0.25411(7) 0.79567(3) 0.80138(3) 0.0323(2) Uani 1 1 d . . .
Ag3 Ag 0.05839(7) 0.82712(4) 0.68879(4) 0.0349(2) Uani 1 1 d . . .
Ag4 Ag -0.14619(7) 0.79352(3) 0.78280(3) 0.0328(2) Uani 1 1 d . . .
Se1 Se 0.04679(9) 0.87275(5) 0.98534(5) 0.0361(3) Uani 1 1 d . . .
Se2 Se 0.17245(8) 0.87222(4) 0.83164(4) 0.0288(3) Uani 1 1 d . . .
Se3 Se 0.42165(8) 0.76109(5) 0.80465(4) 0.0315(3) Uani 1 1 d . . .
Se4 Se 0.12748(8) 0.75318(4) 0.73754(4) 0.0299(3) Uani 1 1 d . . .
Se5 Se 0.06474(9) 0.86239(5) 0.59552(5) 0.0355(3) Uani 1 1 d . . .
Se6 Se -0.06137(8) 0.86718(4) 0.74840(4) 0.0287(3) Uani 1 1 d . . .
Se7 Se -0.31352(9) 0.76105(5) 0.78475(5) 0.0328(3) Uani 1 1 d . . .
Se8 Se -0.01761(8) 0.75749(4) 0.84913(4) 0.0296(3) Uani 1 1 d . . .
P1 P 0.1732(2) 0.91205(11) 0.97541(12) 0.0302(7) Uani 1 1 d . . .
P2 P 0.2567(2) 0.91286(11) 0.89293(12) 0.0276(7) Uani 1 1 d . . .
P3 P 0.3889(2) 0.71885(11) 0.73548(11) 0.0264(7) Uani 1 1 d . . .
P4 P 0.2276(2) 0.71369(11) 0.69137(11) 0.0263(6) Uani 1 1 d . . .
P5 P -0.0640(2) 0.89975(12) 0.60272(12) 0.0295(7) Uani 1 1 d . . .
P6 P -0.1464(2) 0.90469(11) 0.68540(11) 0.0281(7) Uani 1 1 d . . .
P7 P -0.2789(2) 0.72556(11) 0.85780(12) 0.0278(7) Uani 1 1 d . . .
P8 P -0.1164(2) 0.72233(11) 0.89990(12) 0.0284(7) Uani 1 1 d . . .
O65 O 0.0792(18) 0.5247(8) 0.8660(11) 0.089(9) Uani 0.5 1 d D . P
N1 N 0.1982(8) 0.9383(4) 1.0311(4) 0.039(3) Uani 1 1 d . . .
H1 H 0.1556 0.9334 1.0533 0.047 Uiso 1 1 calc R U .
N2 N 0.3464(7) 0.9383(4) 0.8824(4) 0.038(3) Uani 1 1 d . . .
N3 N 0.1762(7) 0.9476(4) 0.9236(4) 0.030(2) Uani 1 1 d . . .
N4 N 0.2596(7) 0.8817(4) 0.9510(4) 0.032(2) Uani 1 1 d . . .
N5 N 0.4856(7) 0.6944(4) 0.7197(4) 0.029(2) Uani 1 1 d . . .
H5 H 0.5326 0.7013 0.7421 0.035 Uiso 1 1 calc R U .
N6 N 0.1955(6) 0.6849(4) 0.6435(4) 0.029(2) Uani 1 1 d . . .
N7 N 0.3276(6) 0.7469(3) 0.6870(4) 0.025(2) Uani 1 1 d . . .
N8 N 0.2989(7) 0.6814(3) 0.7359(4) 0.027(2) Uani 1 1 d . . .
N9 N -0.0924(8) 0.9223(4) 0.5445(4) 0.039(3) Uani 1 1 d . . .
H9 H -0.0516 0.9159 0.5218 0.047 Uiso 1 1 calc R U .
N10 N -0.2361(7) 0.9311(4) 0.6956(4) 0.037(2) Uani 1 1 d . . .
N11 N -0.1491(7) 0.8702(4) 0.6299(4) 0.029(2) Uani 1 1 d . . .
N12 N -0.0700(7) 0.9388(4) 0.6524(4) 0.033(2) Uani 1 1 d . . .
N13 N -0.3754(7) 0.7045(3) 0.8774(4) 0.031(2) Uani 1 1 d . . .
H13 H -0.4232 0.7111 0.8556 0.037 Uiso 1 1 calc R U .
N14 N -0.0815(7) 0.6972(4) 0.9508(4) 0.033(2) Uani 1 1 d . . .
N15 N -0.1892(6) 0.6870(4) 0.8605(4) 0.031(2) Uani 1 1 d . . .
N16 N -0.2161(7) 0.7577(3) 0.9021(3) 0.026(2) Uani 1 1 d . . .
C1 C 0.2776(9) 0.9690(5) 1.0535(5) 0.041(3) Uani 1 1 d . . .
C2 C 0.2412(12) 1.0190(6) 1.0632(7) 0.062(5) Uani 1 1 d . . .
H2A H 0.1906 1.0169 1.0864 0.074 Uiso 1 1 calc R U .
H2B H 0.2181 1.0336 1.0302 0.074 Uiso 1 1 calc R U .
H2C H 0.2912 1.0391 1.0793 0.074 Uiso 1 1 calc R U .
C3 C 0.3111(12) 0.9469(6) 1.1050(6) 0.059(4) Uani 1 1 d . . .
H3A H 0.2590 0.9442 1.1271 0.071 Uiso 1 1 calc R U .
H3B H 0.3593 0.9676 1.1220 0.071 Uiso 1 1 calc R U .
H3C H 0.3367 0.9146 1.0992 0.071 Uiso 1 1 calc R U .
C4 C 0.3561(11) 0.9715(7) 1.0171(6) 0.059(4) Uani 1 1 d . . .
H4A H 0.4070 0.9911 1.0331 0.071 Uiso 1 1 calc R U .
H4B H 0.3332 0.9863 0.9842 0.071 Uiso 1 1 calc R U .
H4C H 0.3786 0.9386 1.0107 0.071 Uiso 1 1 calc R U .
C5 C 0.4110(10) 0.9485(5) 0.8434(6) 0.045(3) Uani 1 1 d . . .
C6 C 0.5073(11) 0.9365(8) 0.8693(7) 0.073(5) Uani 1 1 d . . .
H6A H 0.5142 0.9012 0.8725 0.088 Uiso 1 1 calc R U .
H6B H 0.5140 0.9513 0.9038 0.088 Uiso 1 1 calc R U .
H6C H 0.5553 0.9493 0.8480 0.088 Uiso 1 1 calc R U .
C7 C 0.4143(15) 1.0024(6) 0.8340(9) 0.086(7) Uani 1 1 d . . .
H7A H 0.4399 1.0188 0.8655 0.103 Uiso 1 1 calc R U .
H7B H 0.3514 1.0145 0.8249 0.103 Uiso 1 1 calc R U .
H7C H 0.4536 1.0091 0.8054 0.103 Uiso 1 1 calc R U .
C8 C 0.3955(13) 0.9193(7) 0.7963(6) 0.068(5) Uani 1 1 d . . .
H8A H 0.3372 0.9291 0.7775 0.082 Uiso 1 1 calc R U .
H8B H 0.3922 0.8849 0.8056 0.082 Uiso 1 1 calc R U .
H8C H 0.4469 0.9243 0.7740 0.082 Uiso 1 1 calc R U .
C9 C 0.1121(9) 0.9864(5) 0.9008(5) 0.038(3) Uani 1 1 d . . .
C10 C 0.0896(13) 1.0213(6) 0.9429(6) 0.060(5) Uani 1 1 d . . .
H10A H 0.1468 1.0369 0.9573 0.072 Uiso 1 1 calc R U .
H10B H 0.0606 1.0038 0.9705 0.072 Uiso 1 1 calc R U .
H10C H 0.0467 1.0462 0.9284 0.072 Uiso 1 1 calc R U .
C11 C 0.0199(11) 0.9651(6) 0.8785(7) 0.060(4) Uani 1 1 d . . .
H11A H -0.0093 0.9470 0.9056 0.072 Uiso 1 1 calc R U .
H11B H 0.0312 0.9433 0.8497 0.072 Uiso 1 1 calc R U .
H11C H -0.0213 0.9915 0.8659 0.072 Uiso 1 1 calc R U .
C12 C 0.1578(11) 1.0118(6) 0.8586(6) 0.054(4) Uani 1 1 d . . .
H12A H 0.1670 0.9889 0.8303 0.065 Uiso 1 1 calc R U .
H12B H 0.2180 1.0245 0.8722 0.065 Uiso 1 1 calc R U .
H12C H 0.1184 1.0386 0.8454 0.065 Uiso 1 1 calc R U .
C13 C 0.3093(10) 0.8355(4) 0.9666(5) 0.040(3) Uani 1 1 d . . .
C14 C 0.3155(12) 0.8317(5) 1.0254(5) 0.052(4) Uani 1 1 d . . .
H14A H 0.3522 0.8588 1.0404 0.062 Uiso 1 1 calc R U .
H14B H 0.3453 0.8010 1.0361 0.062 Uiso 1 1 calc R U .
H14C H 0.2529 0.8329 1.0377 0.062 Uiso 1 1 calc R U .
C15 C 0.4034(10) 0.8368(5) 0.9460(6) 0.049(4) Uani 1 1 d . . .
H15A H 0.4368 0.8657 0.9591 0.059 Uiso 1 1 calc R U .
H15B H 0.3969 0.8378 0.9080 0.059 Uiso 1 1 calc R U .
H15C H 0.4381 0.8077 0.9573 0.059 Uiso 1 1 calc R U .
C16 C 0.2570(9) 0.7907(5) 0.9456(5) 0.039(3) Uani 1 1 d . . .
H16A H 0.2920 0.7615 0.9562 0.047 Uiso 1 1 calc R U .
H16B H 0.2496 0.7924 0.9077 0.047 Uiso 1 1 calc R U .
H16C H 0.1957 0.7896 0.9596 0.047 Uiso 1 1 calc R U .
C17 C 0.5134(9) 0.6630(5) 0.6761(5) 0.036(3) Uani 1 1 d . . .
C18 C 0.5384(10) 0.6130(5) 0.6974(6) 0.045(3) Uani 1 1 d . . .
H18A H 0.4828 0.5974 0.7093 0.054 Uiso 1 1 calc R U .
H18B H 0.5852 0.6160 0.7266 0.054 Uiso 1 1 calc R U .
H18C H 0.5633 0.5933 0.6701 0.054 Uiso 1 1 calc R U .
C19 C 0.5981(9) 0.6853(5) 0.6544(5) 0.039(3) Uani 1 1 d . . .
H19A H 0.6445 0.6926 0.6829 0.047 Uiso 1 1 calc R U .
H19B H 0.5804 0.7153 0.6360 0.047 Uiso 1 1 calc R U .
H19C H 0.6243 0.6624 0.6303 0.047 Uiso 1 1 calc R U .
C20 C 0.4350(9) 0.6588(5) 0.6338(5) 0.038(3) Uani 1 1 d . . .
H20A H 0.4191 0.6911 0.6202 0.046 Uiso 1 1 calc R U .
H20B H 0.3806 0.6443 0.6483 0.046 Uiso 1 1 calc R U .
H20C H 0.4550 0.6382 0.6057 0.046 Uiso 1 1 calc R U .
C21 C 0.1108(8) 0.6734(4) 0.6108(5) 0.032(3) Uani 1 1 d . . .
C22 C 0.0278(9) 0.6623(6) 0.6451(5) 0.049(4) Uani 1 1 d . . .
H22A H 0.0154 0.6909 0.6661 0.059 Uiso 1 1 calc R U .
H22B H 0.0439 0.6348 0.6680 0.059 Uiso 1 1 calc R U .
H22C H -0.0277 0.6544 0.6227 0.059 Uiso 1 1 calc R U .
C23 C 0.1307(10) 0.6300(5) 0.5801(6) 0.048(4) Uani 1 1 d . . .
H23A H 0.1490 0.6031 0.6036 0.057 Uiso 1 1 calc R U .
H23B H 0.1813 0.6371 0.5580 0.057 Uiso 1 1 calc R U .
H23C H 0.0751 0.6208 0.5584 0.057 Uiso 1 1 calc R U .
C24 C 0.0843(9) 0.7162(5) 0.5757(5) 0.042(3) Uani 1 1 d . . .
H24A H 0.1337 0.7222 0.5525 0.050 Uiso 1 1 calc R U .
H24B H 0.0756 0.7450 0.5970 0.050 Uiso 1 1 calc R U .
H24C H 0.0264 0.7089 0.5551 0.050 Uiso 1 1 calc R U .
C25 C 0.3472(8) 0.7937(4) 0.6595(4) 0.029(3) Uani 1 1 d . . .
C26 C 0.4512(8) 0.7981(5) 0.6534(5) 0.033(3) Uani 1 1 d . . .
H26A H 0.4723 0.7700 0.6342 0.040 Uiso 1 1 calc R U .
H26B H 0.4846 0.7992 0.6878 0.040 Uiso 1 1 calc R U .
H26C H 0.4635 0.8279 0.6344 0.040 Uiso 1 1 calc R U .
C27 C 0.2938(9) 0.7922(5) 0.6062(5) 0.038(3) Uani 1 1 d . . .
H27A H 0.2271 0.7902 0.6107 0.045 Uiso 1 1 calc R U .
H27B H 0.3131 0.7637 0.5871 0.045 Uiso 1 1 calc R U .
H27C H 0.3070 0.8216 0.5869 0.045 Uiso 1 1 calc R U .
C28 C 0.3141(9) 0.8376(5) 0.6895(5) 0.037(3) Uani 1 1 d . . .
H28A H 0.3470 0.8386 0.7240 0.045 Uiso 1 1 calc R U .
H28B H 0.2473 0.8349 0.6931 0.045 Uiso 1 1 calc R U .
H28C H 0.3270 0.8674 0.6706 0.045 Uiso 1 1 calc R U .
C29 C 0.2734(9) 0.6419(5) 0.7720(5) 0.035(3) Uani 1 1 d . . .
C30 C 0.3578(14) 0.6170(10) 0.7938(11) 0.139(13) Uani 1 1 d . . .
H30A H 0.3826 0.5965 0.7670 0.166 Uiso 1 1 calc R U .
H30B H 0.3424 0.5967 0.8232 0.166 Uiso 1 1 calc R U .
H30C H 0.4045 0.6411 0.8056 0.166 Uiso 1 1 calc R U .
C31 C 0.200(2) 0.6134(12) 0.7471(14) 0.158(9) Uani 1 1 d . U .
H31A H 0.2267 0.5900 0.7237 0.190 Uiso 1 1 calc R U .
H31B H 0.1567 0.6346 0.7272 0.190 Uiso 1 1 calc R U .
H31C H 0.1678 0.5960 0.7735 0.190 Uiso 1 1 calc R U .
C32 C 0.233(2) 0.6614(8) 0.8193(9) 0.122(11) Uani 1 1 d . . .
H32A H 0.2434 0.6383 0.8479 0.147 Uiso 1 1 calc R U .
H32B H 0.1658 0.6662 0.8121 0.147 Uiso 1 1 calc R U .
H32C H 0.2621 0.6925 0.8290 0.147 Uiso 1 1 calc R U .
C33 C -0.1747(10) 0.9516(5) 0.5225(5) 0.044(3) Uani 1 1 d . . .
C34 C -0.2556(11) 0.9495(7) 0.5555(7) 0.062(4) Uani 1 1 d . . .
H34A H -0.3048 0.9711 0.5410 0.074 Uiso 1 1 calc R U .
H34B H -0.2359 0.9599 0.5908 0.074 Uiso 1 1 calc R U .
H34C H -0.2792 0.9162 0.5562 0.074 Uiso 1 1 calc R U .
C35 C -0.1993(10) 0.9285(6) 0.4690(5) 0.051(4) Uani 1 1 d . . .
H35A H -0.2496 0.9470 0.4508 0.061 Uiso 1 1 calc R U .
H35B H -0.2193 0.8949 0.4736 0.061 Uiso 1 1 calc R U .
H35C H -0.1446 0.9290 0.4487 0.061 Uiso 1 1 calc R U .
C36 C -0.1445(12) 1.0036(6) 0.5144(6) 0.059(4) Uani 1 1 d . . .
H36A H -0.1398 1.0206 0.5478 0.071 Uiso 1 1 calc R U .
H36B H -0.1902 1.0199 0.4906 0.071 Uiso 1 1 calc R U .
H36C H -0.0839 1.0038 0.4996 0.071 Uiso 1 1 calc R U .
C37 C -0.2953(10) 0.9402(5) 0.7386(5) 0.042(3) Uani 1 1 d . . .
C38 C -0.3498(13) 0.8938(6) 0.7498(8) 0.069(5) Uani 1 1 d . . .
H38A H -0.3064 0.8680 0.7610 0.082 Uiso 1 1 calc R U .
H38B H -0.3864 0.8837 0.7183 0.082 Uiso 1 1 calc R U .
H38C H -0.3914 0.9003 0.7774 0.082 Uiso 1 1 calc R U .
C39 C -0.2372(13) 0.9526(8) 0.7888(6) 0.073(6) Uani 1 1 d . . .
H39A H -0.1968 0.9803 0.7826 0.087 Uiso 1 1 calc R U .
H39B H -0.1991 0.9246 0.7998 0.087 Uiso 1 1 calc R U .
H39C H -0.2784 0.9610 0.8159 0.087 Uiso 1 1 calc R U .
C40 C -0.3576(13) 0.9808(7) 0.7240(7) 0.072(5) Uani 1 1 d . . .
H40A H -0.4085 0.9692 0.7000 0.086 Uiso 1 1 calc R U .
H40B H -0.3230 1.0061 0.7070 0.086 Uiso 1 1 calc R U .
H40C H -0.3830 0.9941 0.7551 0.086 Uiso 1 1 calc R U .
C41 C -0.1944(9) 0.8221(5) 0.6172(5) 0.034(3) Uani 1 1 d . . .
C42 C -0.1409(10) 0.7792(4) 0.6405(5) 0.038(3) Uani 1 1 d . . .
H42A H -0.1307 0.7836 0.6781 0.045 Uiso 1 1 calc R U .
H42B H -0.0809 0.7769 0.6252 0.045 Uiso 1 1 calc R U .
H42C H -0.1764 0.7494 0.6332 0.045 Uiso 1 1 calc R U .
C43 C -0.2936(9) 0.8234(5) 0.6373(5) 0.041(3) Uani 1 1 d . . .
H43A H -0.3231 0.8545 0.6280 0.050 Uiso 1 1 calc R U .
H43B H -0.2892 0.8197 0.6752 0.050 Uiso 1 1 calc R U .
H43C H -0.3309 0.7969 0.6215 0.050 Uiso 1 1 calc R U .
C44 C -0.2016(10) 0.8158(5) 0.5579(5) 0.041(3) Uani 1 1 d . . .
H44A H -0.1405 0.8212 0.5446 0.049 Uiso 1 1 calc R U .
H44B H -0.2460 0.8393 0.5422 0.049 Uiso 1 1 calc R U .
H44C H -0.2227 0.7828 0.5491 0.049 Uiso 1 1 calc R U .
C45 C -0.0116(11) 0.9807(5) 0.6685(5) 0.043(3) Uani 1 1 d . . .
C46 C 0.0612(14) 0.9672(7) 0.7102(7) 0.082(7) Uani 1 1 d . . .
H46A H 0.0988 0.9405 0.6980 0.098 Uiso 1 1 calc R U .
H46B H 0.0313 0.9569 0.7413 0.098 Uiso 1 1 calc R U .
H46C H 0.1010 0.9953 0.7185 0.098 Uiso 1 1 calc R U .
C47 C 0.0382(10) 1.0005(5) 0.6230(5) 0.042(3) Uani 1 1 d . . .
H47A H -0.0074 1.0085 0.5944 0.050 Uiso 1 1 calc R U .
H47B H 0.0814 0.9760 0.6115 0.050 Uiso 1 1 calc R U .
H47C H 0.0727 1.0298 0.6339 0.050 Uiso 1 1 calc R U .
C48 C -0.0780(13) 1.0202(6) 0.6875(8) 0.074(6) Uani 1 1 d . . .
H48A H -0.1020 1.0099 0.7203 0.089 Uiso 1 1 calc R U .
H48B H -0.1299 1.0248 0.6613 0.089 Uiso 1 1 calc R U .
H48C H -0.0441 1.0508 0.6927 0.089 Uiso 1 1 calc R U .
C49 C -0.4029(9) 0.6765(4) 0.9236(5) 0.035(3) Uani 1 1 d . . .
C50 C -0.4849(9) 0.7011(5) 0.9448(5) 0.042(3) Uani 1 1 d . . .
H50A H -0.5390 0.6979 0.9199 0.050 Uiso 1 1 calc R U .
H50B H -0.4709 0.7356 0.9505 0.050 Uiso 1 1 calc R U .
H50C H -0.4983 0.6860 0.9777 0.050 Uiso 1 1 calc R U .
C51 C -0.4282(10) 0.6247(5) 0.9079(5) 0.043(3) Uani 1 1 d . . .
H51A H -0.3739 0.6086 0.8951 0.051 Uiso 1 1 calc R U .
H51B H -0.4786 0.6252 0.8804 0.051 Uiso 1 1 calc R U .
H51C H -0.4483 0.6071 0.9380 0.051 Uiso 1 1 calc R U .
C52 C -0.3230(10) 0.6753(5) 0.9663(5) 0.044(3) Uani 1 1 d . . .
H52A H -0.2998 0.7083 0.9728 0.052 Uiso 1 1 calc R U .
H52B H -0.2727 0.6548 0.9550 0.052 Uiso 1 1 calc R U .
H52C H -0.3456 0.6619 0.9982 0.052 Uiso 1 1 calc R U .
C53 C 0.0063(10) 0.6881(5) 0.9795(5) 0.038(3) Uani 1 1 d . . .
C54 C -0.0089(10) 0.6446(5) 1.0146(5) 0.047(4) Uani 1 1 d . . .
H54A H -0.0215 0.6157 0.9932 0.056 Uiso 1 1 calc R U .
H54B H -0.0618 0.6510 1.0353 0.056 Uiso 1 1 calc R U .
H54C H 0.0469 0.6392 1.0377 0.056 Uiso 1 1 calc R U .
C55 C 0.0850(9) 0.6746(6) 0.9453(5) 0.046(4) Uani 1 1 d . . .
H55A H 0.0970 0.7019 0.9224 0.055 Uiso 1 1 calc R U .
H55B H 0.0670 0.6461 0.9243 0.055 Uiso 1 1 calc R U .
H55C H 0.1413 0.6673 0.9673 0.055 Uiso 1 1 calc R U .
C56 C 0.0352(10) 0.7323(5) 1.0135(5) 0.042(3) Uani 1 1 d . . .
H56A H -0.0163 0.7418 1.0341 0.051 Uiso 1 1 calc R U .
H56B H 0.0511 0.7594 0.9913 0.051 Uiso 1 1 calc R U .
H56C H 0.0892 0.7238 1.0369 0.051 Uiso 1 1 calc R U .
C57 C -0.1740(9) 0.6408(5) 0.8331(5) 0.038(3) Uani 1 1 d . . .
C58 C -0.0855(10) 0.6433(6) 0.8049(7) 0.064(5) Uani 1 1 d . . .
H58A H -0.0337 0.6527 0.8294 0.077 Uiso 1 1 calc R U .
H58B H -0.0928 0.6673 0.7770 0.077 Uiso 1 1 calc R U .
H58C H -0.0729 0.6114 0.7902 0.077 Uiso 1 1 calc R U .
C59 C -0.1618(13) 0.6002(6) 0.8759(7) 0.063(5) Uani 1 1 d . . .
H59A H -0.2190 0.5974 0.8939 0.076 Uiso 1 1 calc R U .
H59B H -0.1102 0.6087 0.9009 0.076 Uiso 1 1 calc R U .
H59C H -0.1486 0.5691 0.8595 0.076 Uiso 1 1 calc R U .
C60 C -0.2547(11) 0.6284(5) 0.7966(6) 0.050(4) Uani 1 1 d . . .
H60A H -0.2560 0.6500 0.7665 0.060 Uiso 1 1 calc R U .
H60B H -0.3122 0.6323 0.8142 0.060 Uiso 1 1 calc R U .
H60C H -0.2492 0.5947 0.7851 0.060 Uiso 1 1 calc R U .
C61 C -0.2310(8) 0.8059(4) 0.9258(5) 0.031(3) Uani 1 1 d . . .
C62 C -0.3331(9) 0.8124(5) 0.9321(5) 0.039(3) Uani 1 1 d . . .
H62A H -0.3549 0.7864 0.9540 0.047 Uiso 1 1 calc R U .
H62B H -0.3672 0.8112 0.8979 0.047 Uiso 1 1 calc R U .
H62C H -0.3435 0.8438 0.9484 0.047 Uiso 1 1 calc R U .
C63 C -0.1783(8) 0.8078(4) 0.9791(4) 0.031(3) Uani 1 1 d . . .
H63A H -0.1122 0.8019 0.9754 0.037 Uiso 1 1 calc R U .
H63B H -0.2025 0.7829 1.0016 0.037 Uiso 1 1 calc R U .
H63C H -0.1863 0.8399 0.9946 0.037 Uiso 1 1 calc R U .
C64 C -0.1993(9) 0.8473(4) 0.8912(5) 0.037(3) Uani 1 1 d . . .
H64A H -0.2347 0.8460 0.8574 0.044 Uiso 1 1 calc R U .
H64B H -0.1331 0.8437 0.8863 0.044 Uiso 1 1 calc R U .
H64C H -0.2101 0.8785 0.9078 0.044 Uiso 1 1 calc R U .
C66 C 0.026(3) 0.5134(16) 0.9098(14) 0.118(19) Uani 0.5 1 d D . P
H66A H -0.0393 0.5061 0.8977 0.142 Uiso 0.5 1 calc R U P
H66B H 0.0259 0.5414 0.9338 0.142 Uiso 0.5 1 calc R U P
C67 C 0.070(4) 0.4693(16) 0.9374(14) 0.19(4) Uani 0.5 1 d D . P
H67A H 0.0226 0.4445 0.9435 0.232 Uiso 0.5 1 calc R U P
H67B H 0.1015 0.4788 0.9712 0.232 Uiso 0.5 1 calc R U P
C68 C 0.140(3) 0.4501(12) 0.9009(14) 0.086(11) Uani 0.5 1 d D U P
H68A H 0.1270 0.4157 0.8921 0.103 Uiso 0.5 1 calc R U P
H68B H 0.2039 0.4526 0.9173 0.103 Uiso 0.5 1 calc R U P
C69 C 0.130(3) 0.4817(11) 0.8521(11) 0.13(2) Uani 0.5 1 d D . P
H69A H 0.1912 0.4906 0.8406 0.152 Uiso 0.5 1 calc R U P
H69B H 0.0946 0.4640 0.8236 0.152 Uiso 0.5 1 calc R U P

loop_
_atom_site_aniso_label
_atom_site_aniso_U_11
_atom_site_aniso_U_22
_atom_site_aniso_U_33
_atom_site_aniso_U_23
_atom_site_aniso_U_13
_atom_site_aniso_U_12
Ag1 0.0254(5) 0.0384(5) 0.0345(5) -0.0043(4) -0.0036(4) -0.0037(4)
Ag2 0.0333(5) 0.0376(5) 0.0256(5) -0.0037(4) -0.0009(4) 0.0054(4)
Ag3 0.0278(5) 0.0407(5) 0.0353(5) 0.0023(4) -0.0044(4) 0.0036(4)
Ag4 0.0313(5) 0.0419(5) 0.0247(5) 0.0037(4) -0.0011(4) -0.0069(4)
Se1 0.0318(7) 0.0434(7) 0.0335(7) -0.0073(6) 0.0052(6) -0.0062(6)
Se2 0.0243(6) 0.0347(6) 0.0266(6) -0.0047(5) -0.0040(5) 0.0013(5)
Se3 0.0278(7) 0.0403(7) 0.0250(6) -0.0071(5) -0.0076(5) 0.0058(5)
Se4 0.0258(6) 0.0388(7) 0.0246(6) -0.0010(5) -0.0011(5) 0.0048(5)
Se5 0.0285(7) 0.0478(8) 0.0305(7) -0.0004(6) 0.0033(5) 0.0023(6)
Se6 0.0253(6) 0.0362(6) 0.0240(6) 0.0035(5) -0.0031(5) -0.0019(5)
Se7 0.0285(7) 0.0435(7) 0.0250(6) 0.0065(5) -0.0071(5) -0.0080(5)
Se8 0.0245(6) 0.0389(7) 0.0251(6) -0.0022(5) -0.0012(5) -0.0041(5)
P1 0.0278(17) 0.0351(17) 0.0274(16) -0.0078(13) -0.0013(13) 0.0011(13)
P2 0.0229(16) 0.0295(16) 0.0296(16) -0.0046(12) -0.0042(13) 0.0018(12)
P3 0.0235(16) 0.0334(16) 0.0213(15) -0.0047(12) -0.0042(12) 0.0035(13)
P4 0.0228(16) 0.0314(16) 0.0240(15) -0.0007(12) -0.0021(12) 0.0011(12)
P5 0.0243(16) 0.0382(17) 0.0253(16) 0.0004(13) -0.0029(13) -0.0034(13)
P6 0.0266(16) 0.0344(16) 0.0226(15) 0.0002(12) -0.0021(13) 0.0000(13)
P7 0.0232(16) 0.0357(17) 0.0238(15) 0.0026(12) -0.0029(13) -0.0025(13)
P8 0.0252(16) 0.0329(16) 0.0260(15) 0.0000(12) -0.0048(13) -0.0006(13)
O65 0.076(18) 0.070(17) 0.12(2) -0.006(16) -0.023(17) -0.021(14)
N1 0.034(6) 0.049(7) 0.034(6) -0.020(5) -0.007(5) 0.004(5)
N2 0.033(6) 0.047(6) 0.036(6) -0.010(5) 0.008(5) 0.001(5)
N3 0.024(5) 0.035(5) 0.030(5) -0.004(4) -0.003(4) 0.007(4)
N4 0.032(6) 0.035(6) 0.027(5) -0.003(4) -0.004(4) -0.002(4)
N5 0.017(5) 0.040(6) 0.028(5) -0.008(4) -0.008(4) 0.004(4)
N6 0.019(5) 0.040(6) 0.026(5) 0.000(4) -0.008(4) -0.004(4)
N7 0.021(5) 0.026(5) 0.028(5) -0.001(4) -0.004(4) 0.001(4)
N8 0.026(5) 0.031(5) 0.024(5) 0.003(4) 0.000(4) 0.003(4)
N9 0.041(7) 0.049(7) 0.025(5) 0.004(5) -0.004(5) 0.004(5)
N10 0.035(6) 0.044(6) 0.032(6) 0.006(5) 0.001(5) 0.001(5)
N11 0.023(5) 0.036(6) 0.027(5) 0.004(4) 0.000(4) 0.002(4)
N12 0.036(6) 0.035(6) 0.029(5) 0.010(4) 0.004(5) 0.002(5)
N13 0.029(6) 0.035(5) 0.027(5) 0.004(4) -0.007(4) -0.011(4)
N14 0.033(6) 0.039(6) 0.027(5) 0.004(4) -0.006(5) -0.007(5)
N15 0.013(5) 0.044(6) 0.033(5) 0.003(5) -0.011(4) 0.002(4)
N16 0.023(5) 0.032(5) 0.022(5) -0.003(4) -0.006(4) 0.004(4)
C1 0.026(7) 0.051(8) 0.045(8) -0.021(6) -0.007(6) -0.005(6)
C2 0.057(10) 0.061(10) 0.063(10) -0.033(8) -0.020(8) 0.001(8)
C3 0.051(10) 0.076(11) 0.048(9) -0.026(8) -0.013(8) 0.005(8)
C4 0.039(9) 0.083(12) 0.055(10) -0.024(9) 0.001(7) -0.013(8)
C5 0.037(8) 0.045(8) 0.053(9) -0.004(7) 0.016(7) 0.005(6)
C6 0.041(10) 0.115(16) 0.065(11) -0.014(11) 0.011(9) -0.013(10)
C7 0.094(15) 0.049(10) 0.123(18) -0.001(10) 0.068(14) -0.008(10)
C8 0.067(12) 0.095(14) 0.043(9) -0.017(9) 0.005(8) -0.032(10)
C9 0.029(7) 0.035(7) 0.047(8) -0.003(6) -0.005(6) 0.004(5)
C10 0.078(12) 0.060(10) 0.042(8) -0.002(7) 0.006(8) 0.034(9)
C11 0.041(9) 0.056(10) 0.081(12) -0.010(8) -0.015(8) 0.016(7)
C12 0.040(9) 0.065(10) 0.056(10) 0.015(8) -0.006(7) 0.009(7)
C13 0.049(9) 0.029(7) 0.041(7) 0.001(6) -0.007(6) 0.008(6)
C14 0.079(12) 0.048(8) 0.028(7) 0.000(6) -0.006(7) 0.012(8)
C15 0.042(8) 0.039(8) 0.065(10) 0.007(7) -0.011(7) 0.009(6)
C16 0.037(8) 0.044(8) 0.035(7) -0.001(6) -0.011(6) 0.009(6)
C17 0.034(7) 0.040(7) 0.033(7) -0.015(6) -0.003(6) 0.002(6)
C18 0.033(7) 0.052(8) 0.050(8) -0.021(7) -0.007(6) 0.007(6)
C19 0.026(7) 0.050(8) 0.042(8) -0.012(6) 0.006(6) -0.002(6)
C20 0.033(7) 0.042(7) 0.039(7) -0.016(6) 0.000(6) 0.003(6)
C21 0.021(6) 0.033(7) 0.038(7) 0.000(5) -0.010(5) -0.010(5)
C22 0.025(7) 0.088(11) 0.032(7) 0.010(7) -0.008(6) -0.013(7)
C23 0.041(8) 0.060(9) 0.041(8) -0.002(7) -0.003(7) -0.005(7)
C24 0.034(8) 0.046(8) 0.042(8) 0.004(6) -0.020(6) -0.013(6)
C25 0.030(7) 0.032(6) 0.024(6) 0.003(5) -0.010(5) 0.002(5)
C26 0.031(7) 0.041(7) 0.027(6) 0.003(5) -0.006(5) -0.009(6)
C27 0.030(7) 0.049(8) 0.032(7) 0.004(6) -0.005(6) -0.008(6)
C28 0.039(8) 0.040(7) 0.032(7) 0.000(5) -0.007(6) 0.008(6)
C29 0.036(7) 0.037(7) 0.031(7) 0.004(5) 0.002(6) -0.006(6)
C30 0.049(12) 0.17(2) 0.20(3) 0.15(2) 0.032(15) 0.036(14)
C31 0.158(9) 0.158(9) 0.158(9) 0.0000(5) 0.0112(8) -0.0001(5)
C32 0.17(3) 0.086(15) 0.12(2) 0.065(14) 0.097(19) 0.064(16)
C33 0.039(8) 0.067(9) 0.025(7) 0.014(6) -0.005(6) -0.002(7)
C34 0.051(10) 0.077(12) 0.057(10) 0.021(9) 0.002(8) 0.011(8)
C35 0.038(8) 0.084(11) 0.029(7) 0.008(7) -0.005(6) -0.007(8)
C36 0.058(10) 0.071(11) 0.045(9) 0.015(8) -0.024(8) 0.003(8)
C37 0.040(8) 0.041(8) 0.045(8) -0.009(6) 0.008(6) 0.003(6)
C38 0.068(12) 0.063(11) 0.079(13) -0.001(9) 0.036(10) 0.004(9)
C39 0.062(11) 0.125(16) 0.034(8) -0.010(9) 0.020(8) 0.021(11)
C40 0.070(12) 0.073(12) 0.075(12) 0.006(9) 0.017(10) 0.030(10)
C41 0.028(7) 0.046(7) 0.027(6) -0.009(5) -0.008(5) -0.014(6)
C42 0.054(9) 0.031(7) 0.027(6) -0.005(5) 0.001(6) -0.007(6)
C43 0.038(8) 0.044(8) 0.040(7) 0.000(6) -0.008(6) -0.012(6)
C44 0.039(8) 0.054(8) 0.028(7) -0.002(6) -0.003(6) -0.020(6)
C45 0.067(10) 0.035(7) 0.026(6) 0.000(5) -0.001(7) -0.018(7)
C46 0.108(16) 0.071(11) 0.060(10) 0.033(9) -0.048(11) -0.062(11)
C47 0.041(8) 0.047(8) 0.036(7) -0.003(6) 0.000(6) -0.005(6)
C48 0.072(12) 0.052(10) 0.103(15) -0.035(10) 0.033(11) -0.030(9)
C49 0.035(7) 0.036(7) 0.035(7) 0.010(5) 0.006(6) -0.005(6)
C50 0.037(8) 0.055(9) 0.034(7) 0.013(6) 0.008(6) -0.004(6)
C51 0.048(8) 0.042(8) 0.039(7) 0.005(6) 0.005(6) -0.014(6)
C52 0.039(8) 0.054(8) 0.037(7) 0.020(6) 0.001(6) -0.008(7)
C53 0.047(8) 0.041(7) 0.024(6) 0.005(5) -0.001(6) 0.014(6)
C54 0.044(8) 0.050(8) 0.042(8) 0.002(6) -0.019(7) 0.007(7)
C55 0.033(8) 0.078(10) 0.026(7) -0.002(7) -0.008(6) 0.023(7)
C56 0.042(8) 0.043(8) 0.040(8) 0.003(6) -0.011(6) 0.006(6)
C57 0.024(7) 0.042(7) 0.049(8) -0.011(6) -0.003(6) 0.004(6)
C58 0.034(8) 0.055(10) 0.102(14) -0.043(9) -0.003(9) -0.003(7)
C59 0.069(12) 0.048(9) 0.069(11) -0.007(8) -0.015(9) 0.004(8)
C60 0.060(10) 0.043(8) 0.045(8) -0.014(6) -0.008(7) -0.007(7)
C61 0.026(6) 0.039(7) 0.028(6) 0.004(5) -0.005(5) 0.001(5)
C62 0.032(7) 0.041(7) 0.043(8) 0.002(6) -0.002(6) 0.005(6)
C63 0.023(6) 0.039(7) 0.029(6) -0.003(5) -0.006(5) 0.001(5)
C64 0.040(8) 0.034(7) 0.037(7) -0.008(5) 0.002(6) 0.007(6)
C66 0.14(5) 0.16(5) 0.06(3) 0.00(3) 0.02(3) 0.01(4)
C67 0.26(10) 0.20(7) 0.10(5) 0.06(5) -0.05(6) -0.14(7)
C68 0.086(11) 0.086(11) 0.086(11) -0.0001(10) 0.0062(13) 0.0000(10)
C69 0.25(7) 0.05(2) 0.07(3) -0.04(2) -0.02(4) 0.00(3)

loop_
_atom_type_symbol
_atom_type_description
_atom_type_scat_dispersion_real
_atom_type_scat_dispersion_imag
_atom_type_scat_source
C C 0.0033 0.0016
;
International Tables for Crystallography
(Vol. C, Tables 4.2.6.8 and 6.1.1.4)
;
H H 0.0000 0.0000
;
International Tables for Crystallography
(Vol. C, Table 6.1.1.4)
;
Ag Ag -0.8971 1.1015
;
International Tables for Crystallography
(Vol. C, Tables 4.2.6.8 and 6.1.1.4)
;
N N 0.0061 0.0033
;
International Tables for Crystallography
(Vol. C, Tables 4.2.6.8 and 6.1.1.4)
;
Se Se -0.0929 2.2259
;
International Tables for Crystallography
(Vol. C, Tables 4.2.6.8 and 6.1.1.4)
;
P P 0.1023 0.0942
;
International Tables for Crystallography
(Vol. C, Tables 4.2.6.8 and 6.1.1.4)
;
O O 0.0106 0.0060
;
International Tables for Crystallography
(Vol. C, Tables 4.2.6.8 and 6.1.1.4)
;

loop_
_geom_angle_atom_site_label_1
_geom_angle_atom_site_label_2
_geom_angle_atom_site_label_3
_geom_angle
Se8 Ag1 Se1 134.40(6)
Se8 Ag1 Se2 108.59(5)
Se1 Ag1 Se2 116.75(5)
Se2 Ag2 Se3 137.68(5)
Se2 Ag2 Se4 103.96(5)
Se3 Ag2 Se4 117.32(5)
Se4 Ag3 Se5 135.52(6)
Se4 Ag3 Se6 107.15(5)
Se5 Ag3 Se6 116.82(5)
Se6 Ag4 Se7 138.84(5)
Se6 Ag4 Se8 101.08(5)
Se7 Ag4 Se8 118.37(5)
P1 Se1 Ag1 90.53(9)
P2 Se2 Ag2 112.94(9)
P2 Se2 Ag1 96.73(10)
Ag2 Se2 Ag1 100.38(5)
P3 Se3 Ag2 91.28(9)
P4 Se4 Ag3 111.80(9)
P4 Se4 Ag2 95.94(9)
Ag3 Se4 Ag2 100.49(5)
P5 Se5 Ag3 90.63(10)
P6 Se6 Ag4 111.69(10)
P6 Se6 Ag3 96.80(9)
Ag4 Se6 Ag3 102.74(5)
P7 Se7 Ag4 90.86(9)
P8 Se8 Ag1 110.36(9)
P8 Se8 Ag4 95.49(9)
Ag1 Se8 Ag4 103.25(5)
N1 P1 N3 115.7(6)
N1 P1 N4 115.6(5)
N3 P1 N4 85.8(5)
N1 P1 Se1 104.8(5)
N3 P1 Se1 117.6(4)
N4 P1 Se1 117.3(4)
N1 P1 P2 130.8(5)
N3 P1 P2 43.4(3)
N4 P1 P2 42.8(4)
Se1 P1 P2 124.46(15)
N2 P2 N4 114.7(6)
N2 P2 N3 115.7(5)
N4 P2 N3 81.6(5)
N2 P2 Se2 122.4(4)
N4 P2 Se2 110.2(4)
N3 P2 Se2 104.5(4)
N2 P2 P1 128.5(4)
N4 P2 P1 40.9(4)
N3 P2 P1 41.0(3)
Se2 P2 P1 108.99(15)
N5 P3 N8 115.5(5)
N5 P3 N7 114.9(5)
N8 P3 N7 85.4(5)
N5 P3 Se3 106.8(4)
N8 P3 Se3 117.1(4)
N7 P3 Se3 116.4(3)
N5 P3 P4 130.1(4)
N8 P3 P4 43.1(3)
N7 P3 P4 42.7(3)
Se3 P3 P4 123.05(15)
N6 P4 N7 115.8(5)
N6 P4 N8 114.0(5)
N7 P4 N8 81.7(5)
N6 P4 Se4 121.4(4)
N7 P4 Se4 110.9(3)
N8 P4 Se4 105.9(3)
N6 P4 P3 128.2(4)
N7 P4 P3 41.2(3)
N8 P4 P3 40.9(3)
Se4 P4 P3 110.20(14)
N9 P5 N11 115.1(5)
N9 P5 N12 115.5(5)
N11 P5 N12 85.0(5)
N9 P5 Se5 105.2(4)
N11 P5 Se5 118.1(4)
N12 P5 Se5 117.7(4)
N9 P5 P6 130.5(4)
N11 P5 P6 42.6(4)
N12 P5 P6 42.8(4)
Se5 P5 P6 124.30(15)
N10 P6 N11 116.0(5)
N10 P6 N12 114.1(6)
N11 P6 N12 82.3(5)
N10 P6 Se6 121.8(4)
N11 P6 Se6 109.4(3)
N12 P6 Se6 106.1(4)
N10 P6 P5 129.1(4)
N11 P6 P5 41.2(3)
N12 P6 P5 41.6(4)
Se6 P6 P5 109.01(15)
N13 P7 N16 114.4(5)
N13 P7 N15 116.0(5)
N16 P7 N15 85.8(5)
N13 P7 Se7 106.6(4)
N16 P7 Se7 116.3(4)
N15 P7 Se7 117.1(4)
N13 P7 P8 130.3(4)
N16 P7 P8 43.6(3)
N15 P7 P8 42.7(3)
Se7 P7 P8 123.12(16)
N14 P8 N15 113.6(5)
N14 P8 N16 116.4(5)
N15 P8 N16 82.2(5)
N14 P8 Se8 121.0(4)
N15 P8 Se8 106.8(4)
N16 P8 Se8 110.0(4)
N14 P8 P7 128.6(4)
N15 P8 P7 41.4(3)
N16 P8 P7 41.2(3)
Se8 P8 P7 110.30(14)
C66 O65 C69 108.7(17)
C1 N1 P1 134.7(10)
C1 N1 H1 112.6
P1 N1 H1 112.6
C5 N2 P2 144.7(10)
C9 N3 P1 133.0(9)
C9 N3 P2 128.7(8)
P1 N3 P2 95.6(5)
C13 N4 P1 132.9(9)
C13 N4 P2 129.5(9)
P1 N4 P2 96.2(5)
C17 N5 P3 135.1(8)
C17 N5 H5 112.5
P3 N5 H5 112.5
C21 N6 P4 141.0(9)
C25 N7 P3 129.9(7)
C25 N7 P4 132.3(7)
P3 N7 P4 96.1(5)
C29 N8 P3 133.1(8)
C29 N8 P4 128.7(8)
P3 N8 P4 96.1(5)
C33 N9 P5 132.9(9)
C33 N9 H9 113.6
P5 N9 H9 113.6
C37 N10 P6 139.4(9)
C41 N11 P5 131.3(8)
C41 N11 P6 130.7(8)
P5 N11 P6 96.2(5)
C45 N12 P5 131.2(9)
C45 N12 P6 131.5(9)
P5 N12 P6 95.6(5)
C49 N13 P7 135.7(9)
C49 N13 H13 112.2
P7 N13 H13 112.2
C53 N14 P8 137.6(9)
C57 N15 P7 131.9(8)
C57 N15 P8 131.8(8)
P7 N15 P8 95.9(5)
C61 N16 P7 132.2(8)
C61 N16 P8 131.2(8)
P7 N16 P8 95.2(5)
C2 C1 N1 108.3(11)
C2 C1 C3 108.5(12)
N1 C1 C3 107.3(12)
C2 C1 C4 110.3(14)
N1 C1 C4 111.5(11)
C3 C1 C4 110.8(13)
C1 C2 H2A 109.5
C1 C2 H2B 109.5
H2A C2 H2B 109.5
C1 C2 H2C 109.5
H2A C2 H2C 109.5
H2B C2 H2C 109.5
C1 C3 H3A 109.5
C1 C3 H3B 109.5
H3A C3 H3B 109.5
C1 C3 H3C 109.5
H3A C3 H3C 109.5
H3B C3 H3C 109.5
C1 C4 H4A 109.5
C1 C4 H4B 109.5
H4A C4 H4B 109.5
C1 C4 H4C 109.5
H4A C4 H4C 109.5
H4B C4 H4C 109.5
N2 C5 C8 113.9(13)
N2 C5 C7 109.4(12)
C8 C5 C7 114.4(15)
N2 C5 C6 105.3(13)
C8 C5 C6 108.9(14)
C7 C5 C6 104.2(15)
C5 C6 H6A 109.5
C5 C6 H6B 109.5
H6A C6 H6B 109.5
C5 C6 H6C 109.5
H6A C6 H6C 109.5
H6B C6 H6C 109.5
C5 C7 H7A 109.5
C5 C7 H7B 109.5
H7A C7 H7B 109.5
C5 C7 H7C 109.5
H7A C7 H7C 109.5
H7B C7 H7C 109.5
C5 C8 H8A 109.5
C5 C8 H8B 109.5
H8A C8 H8B 109.5
C5 C8 H8C 109.5
H8A C8 H8C 109.5
H8B C8 H8C 109.5
C12 C9 C10 110.9(12)
C12 C9 N3 109.1(11)
C10 C9 N3 109.3(11)
C12 C9 C11 108.8(13)
C10 C9 C11 106.9(13)
N3 C9 C11 111.8(11)
C9 C10 H10A 109.5
C9 C10 H10B 109.5
H10A C10 H10B 109.5
C9 C10 H10C 109.5
H10A C10 H10C 109.5
H10B C10 H10C 109.5
C9 C11 H11A 109.5
C9 C11 H11B 109.5
H11A C11 H11B 109.5
C9 C11 H11C 109.5
H11A C11 H11C 109.5
H11B C11 H11C 109.5
C9 C12 H12A 109.5
C9 C12 H12B 109.5
H12A C12 H12B 109.5
C9 C12 H12C 109.5
H12A C12 H12C 109.5
H12B C12 H12C 109.5
C15 C13 N4 108.3(11)
C15 C13 C14 111.6(12)
N4 C13 C14 108.6(11)
C15 C13 C16 109.4(11)
N4 C13 C16 112.0(11)
C14 C13 C16 106.9(11)
C13 C14 H14A 109.5
C13 C14 H14B 109.5
H14A C14 H14B 109.5
C13 C14 H14C 109.5
H14A C14 H14C 109.5
H14B C14 H14C 109.5
C13 C15 H15A 109.5
C13 C15 H15B 109.5
H15A C15 H15B 109.5
C13 C15 H15C 109.5
H15A C15 H15C 109.5
H15B C15 H15C 109.5
C13 C16 H16A 109.5
C13 C16 H16B 109.5
H16A C16 H16B 109.5
C13 C16 H16C 109.5
H16A C16 H16C 109.5
H16B C16 H16C 109.5
N5 C17 C19 108.1(10)
N5 C17 C18 108.9(10)
C19 C17 C18 109.0(11)
N5 C17 C20 111.0(10)
C19 C17 C20 110.2(11)
C18 C17 C20 109.6(10)
C17 C18 H18A 109.5
C17 C18 H18B 109.5
H18A C18 H18B 109.5
C17 C18 H18C 109.5
H18A C18 H18C 109.5
H18B C18 H18C 109.5
C17 C19 H19A 109.5
C17 C19 H19B 109.5
H19A C19 H19B 109.5
C17 C19 H19C 109.5
H19A C19 H19C 109.5
H19B C19 H19C 109.5
C17 C20 H20A 109.5
C17 C20 H20B 109.5
H20A C20 H20B 109.5
C17 C20 H20C 109.5
H20A C20 H20C 109.5
H20B C20 H20C 109.5
N6 C21 C23 107.4(10)
N6 C21 C24 109.7(9)
C23 C21 C24 111.1(11)
N6 C21 C22 110.7(10)
C23 C21 C22 109.4(11)
C24 C21 C22 108.5(11)
C21 C22 H22A 109.5
C21 C22 H22B 109.5
H22A C22 H22B 109.5
C21 C22 H22C 109.5
H22A C22 H22C 109.5
H22B C22 H22C 109.5
C21 C23 H23A 109.5
C21 C23 H23B 109.5
H23A C23 H23B 109.5
C21 C23 H23C 109.5
H23A C23 H23C 109.5
H23B C23 H23C 109.5
C21 C24 H24A 109.5
C21 C24 H24B 109.5
H24A C24 H24B 109.5
C21 C24 H24C 109.5
H24A C24 H24C 109.5
H24B C24 H24C 109.5
N7 C25 C26 109.6(9)
N7 C25 C27 107.5(9)
C26 C25 C27 110.3(10)
N7 C25 C28 111.3(10)
C26 C25 C28 109.5(10)
C27 C25 C28 108.7(10)
C25 C26 H26A 109.5
C25 C26 H26B 109.5
H26A C26 H26B 109.5
C25 C26 H26C 109.5
H26A C26 H26C 109.5
H26B C26 H26C 109.5
C25 C27 H27A 109.5
C25 C27 H27B 109.5
H27A C27 H27B 109.5
C25 C27 H27C 109.5
H27A C27 H27C 109.5
H27B C27 H27C 109.5
C25 C28 H28A 109.5
C25 C28 H28B 109.5
H28A C28 H28B 109.5
C25 C28 H28C 109.5
H28A C28 H28C 109.5
H28B C28 H28C 109.5
C31 C29 C30 118(2)
C31 C29 C32 104(2)
C30 C29 C32 102.6(18)
C31 C29 N8 109.0(17)
C30 C29 N8 110.1(12)
C32 C29 N8 112.2(12)
C29 C30 H30A 109.5
C29 C30 H30B 109.5
H30A C30 H30B 109.5
C29 C30 H30C 109.5
H30A C30 H30C 109.5
H30B C30 H30C 109.5
C29 C31 H31A 109.5
C29 C31 H31B 109.5
H31A C31 H31B 109.5
C29 C31 H31C 109.5
H31A C31 H31C 109.5
H31B C31 H31C 109.5
C29 C32 H32A 109.5
C29 C32 H32B 109.5
H32A C32 H32B 109.5
C29 C32 H32C 109.5
H32A C32 H32C 109.5
H32B C32 H32C 109.5
C34 C33 N9 112.9(11)
C34 C33 C36 111.1(14)
N9 C33 C36 109.3(12)
C34 C33 C35 110.8(13)
N9 C33 C35 104.0(12)
C36 C33 C35 108.5(11)
C33 C34 H34A 109.5
C33 C34 H34B 109.5
H34A C34 H34B 109.5
C33 C34 H34C 109.5
H34A C34 H34C 109.5
H34B C34 H34C 109.5
C33 C35 H35A 109.5
C33 C35 H35B 109.5
H35A C35 H35B 109.5
C33 C35 H35C 109.5
H35A C35 H35C 109.5
H35B C35 H35C 109.5
C33 C36 H36A 109.5
C33 C36 H36B 109.5
H36A C36 H36B 109.5
C33 C36 H36C 109.5
H36A C36 H36C 109.5
H36B C36 H36C 109.5
C40 C37 N10 108.3(12)
C40 C37 C39 109.7(14)
N10 C37 C39 111.3(12)
C40 C37 C38 111.6(14)
N10 C37 C38 109.5(11)
C39 C37 C38 106.5(14)
C37 C38 H38A 109.5
C37 C38 H38B 109.5
H38A C38 H38B 109.5
C37 C38 H38C 109.5
H38A C38 H38C 109.5
H38B C38 H38C 109.5
C37 C39 H39A 109.5
C37 C39 H39B 109.5
H39A C39 H39B 109.5
C37 C39 H39C 109.5
H39A C39 H39C 109.5
H39B C39 H39C 109.5
C37 C40 H40A 109.5
C37 C40 H40B 109.5
H40A C40 H40B 109.5
C37 C40 H40C 109.5
H40A C40 H40C 109.5
H40B C40 H40C 109.5
N11 C41 C42 113.6(10)
N11 C41 C44 108.2(10)
C42 C41 C44 107.7(11)
N11 C41 C43 107.6(10)
C42 C41 C43 110.0(11)
C44 C41 C43 109.7(10)
C41 C42 H42A 109.5
C41 C42 H42B 109.5
H42A C42 H42B 109.5
C41 C42 H42C 109.5
H42A C42 H42C 109.5
H42B C42 H42C 109.5
C41 C43 H43A 109.5
C41 C43 H43B 109.5
H43A C43 H43B 109.5
C41 C43 H43C 109.5
H43A C43 H43C 109.5
H43B C43 H43C 109.5
C41 C44 H44A 109.5
C41 C44 H44B 109.5
H44A C44 H44B 109.5
C41 C44 H44C 109.5
H44A C44 H44C 109.5
H44B C44 H44C 109.5
N12 C45 C46 111.5(11)
N12 C45 C47 110.9(10)
C46 C45 C47 107.3(14)
N12 C45 C48 106.5(12)
C46 C45 C48 111.4(14)
C47 C45 C48 109.1(12)
C45 C46 H46A 109.5
C45 C46 H46B 109.5
H46A C46 H46B 109.5
C45 C46 H46C 109.5
H46A C46 H46C 109.5
H46B C46 H46C 109.5
C45 C47 H47A 109.5
C45 C47 H47B 109.5
H47A C47 H47B 109.5
C45 C47 H47C 109.5
H47A C47 H47C 109.5
H47B C47 H47C 109.5
C45 C48 H48A 109.5
C45 C48 H48B 109.5
H48A C48 H48B 109.5
C45 C48 H48C 109.5
H48A C48 H48C 109.5
H48B C48 H48C 109.5
N13 C49 C50 108.5(10)
N13 C49 C51 110.1(10)
C50 C49 C51 109.9(11)
N13 C49 C52 110.7(10)
C50 C49 C52 108.6(11)
C51 C49 C52 109.0(11)
C49 C50 H50A 109.5
C49 C50 H50B 109.5
H50A C50 H50B 109.5
C49 C50 H50C 109.5
H50A C50 H50C 109.5
H50B C50 H50C 109.5
C49 C51 H51A 109.5
C49 C51 H51B 109.5
H51A C51 H51B 109.5
C49 C51 H51C 109.5
H51A C51 H51C 109.5
H51B C51 H51C 109.5
C49 C52 H52A 109.5
C49 C52 H52B 109.5
H52A C52 H52B 109.5
C49 C52 H52C 109.5
H52A C52 H52C 109.5
H52B C52 H52C 109.5
N14 C53 C54 106.4(11)
N14 C53 C55 113.9(10)
C54 C53 C55 107.2(11)
N14 C53 C56 110.3(10)
C54 C53 C56 109.1(10)
C55 C53 C56 109.7(12)
C53 C54 H54A 109.5
C53 C54 H54B 109.5
H54A C54 H54B 109.5
C53 C54 H54C 109.5
H54A C54 H54C 109.5
H54B C54 H54C 109.5
C53 C55 H55A 109.5
C53 C55 H55B 109.5
H55A C55 H55B 109.5
C53 C55 H55C 109.5
H55A C55 H55C 109.5
H55B C55 H55C 109.5
C53 C56 H56A 109.5
C53 C56 H56B 109.5
H56A C56 H56B 109.5
C53 C56 H56C 109.5
H56A C56 H56C 109.5
H56B C56 H56C 109.5
N15 C57 C60 111.4(10)
N15 C57 C58 110.5(11)
C60 C57 C58 110.8(13)
N15 C57 C59 106.8(11)
C60 C57 C59 108.9(12)
C58 C57 C59 108.2(13)
C57 C58 H58A 109.5
C57 C58 H58B 109.5
H58A C58 H58B 109.5
C57 C58 H58C 109.5
H58A C58 H58C 109.5
H58B C58 H58C 109.5
C57 C59 H59A 109.5
C57 C59 H59B 109.5
H59A C59 H59B 109.5
C57 C59 H59C 109.5
H59A C59 H59C 109.5
H59B C59 H59C 109.5
C57 C60 H60A 109.5
C57 C60 H60B 109.5
H60A C60 H60B 109.5
C57 C60 H60C 109.5
H60A C60 H60C 109.5
H60B C60 H60C 109.5
N16 C61 C62 108.8(10)
N16 C61 C63 109.0(9)
C62 C61 C63 109.1(10)
N16 C61 C64 111.5(10)
C62 C61 C64 108.0(10)
C63 C61 C64 110.4(10)
C61 C62 H62A 109.5
C61 C62 H62B 109.5
H62A C62 H62B 109.5
C61 C62 H62C 109.5
H62A C62 H62C 109.5
H62B C62 H62C 109.5
C61 C63 H63A 109.5
C61 C63 H63B 109.5
H63A C63 H63B 109.5
C61 C63 H63C 109.5
H63A C63 H63C 109.5
H63B C63 H63C 109.5
C61 C64 H64A 109.5
C61 C64 H64B 109.5
H64A C64 H64B 109.5
C61 C64 H64C 109.5
H64A C64 H64C 109.5
H64B C64 H64C 109.5
O65 C66 C67 107.9(16)
O65 C66 H66A 110.1
C67 C66 H66A 110.1
O65 C66 H66B 110.1
C67 C66 H66B 110.1
H66A C66 H66B 108.4
C66 C67 C68 105.1(15)
C66 C67 H67A 110.7
C68 C67 H67A 110.7
C66 C67 H67B 110.7
C68 C67 H67B 110.7
H67A C67 H67B 108.8
C67 C68 C69 106.3(15)
C67 C68 H68A 110.5
C69 C68 H68A 110.5
C67 C68 H68B 110.5
C69 C68 H68B 110.5
H68A C68 H68B 108.7
O65 C69 C68 106.5(15)
O65 C69 H69A 110.4
C68 C69 H69A 110.4
O65 C69 H69B 110.4
C68 C69 H69B 110.4
H69A C69 H69B 108.6

loop_
_geom_bond_atom_site_label_1
_geom_bond_atom_site_label_2
_geom_bond_distance
Ag1 Se8 2.5691(15)
Ag1 Se1 2.6198(16)
Ag1 Se2 2.6448(16)
Ag2 Se2 2.5668(15)
Ag2 Se3 2.5975(16)
Ag2 Se4 2.6475(16)
Ag3 Se4 2.5609(15)
Ag3 Se5 2.6064(17)
Ag3 Se6 2.6393(16)
Ag4 Se6 2.5633(15)
Ag4 Se7 2.5821(16)
Ag4 Se8 2.6307(16)
Se1 P1 2.154(4)
Se2 P2 2.230(3)
Se3 P3 2.157(3)
Se4 P4 2.225(3)
Se5 P5 2.146(3)
Se6 P6 2.223(3)
Se7 P7 2.153(3)
Se8 P8 2.228(3)
P1 N1 1.628(10)
P1 N3 1.663(10)
P1 N4 1.663(11)
P1 P2 2.523(5)
P2 N2 1.515(11)
P2 N4 1.726(10)
P2 N3 1.742(10)
P3 N5 1.628(10)
P3 N8 1.660(10)
P3 N7 1.673(9)
P3 P4 2.524(4)
P4 N6 1.514(10)
P4 N7 1.721(10)
P4 N8 1.733(10)
P5 N9 1.651(10)
P5 N11 1.670(10)
P5 N12 1.683(11)
P5 P6 2.522(4)
P6 N10 1.527(11)
P6 N11 1.718(10)
P6 N12 1.722(10)
P7 N13 1.626(10)
P7 N16 1.665(9)
P7 N15 1.674(10)
P7 P8 2.518(4)
P8 N14 1.539(10)
P8 N15 1.715(10)
P8 N16 1.744(10)
O65 C66 1.450(5)
O65 C69 1.450(5)
N1 C1 1.508(16)
N1 H1 0.8800
N2 C5 1.449(17)
N3 C9 1.505(15)
N4 C13 1.504(16)
N5 C17 1.498(15)
N5 H5 0.8800
N6 C21 1.471(14)
N7 C25 1.507(15)
N8 C29 1.497(15)
N9 C33 1.515(17)
N9 H9 0.8800
N10 C37 1.471(17)
N11 C41 1.506(15)
N12 C45 1.471(16)
N13 C49 1.498(15)
N13 H13 0.8800
N14 C53 1.445(17)
N15 C57 1.479(16)
N16 C61 1.484(15)
C1 C2 1.50(2)
C1 C3 1.51(2)
C1 C4 1.53(2)
C2 H2A 0.9800
C2 H2B 0.9800
C2 H2C 0.9800
C3 H3A 0.9800
C3 H3B 0.9800
C3 H3C 0.9800
C4 H4A 0.9800
C4 H4B 0.9800
C4 H4C 0.9800
C5 C8 1.46(2)
C5 C7 1.51(2)
C5 C6 1.54(2)
C6 H6A 0.9800
C6 H6B 0.9800
C6 H6C 0.9800
C7 H7A 0.9800
C7 H7B 0.9800
C7 H7C 0.9800
C8 H8A 0.9800
C8 H8B 0.9800
C8 H8C 0.9800
C9 C12 1.49(2)
C9 C10 1.507(19)
C9 C11 1.53(2)
C10 H10A 0.9800
C10 H10B 0.9800
C10 H10C 0.9800
C11 H11A 0.9800
C11 H11B 0.9800
C11 H11C 0.9800
C12 H12A 0.9800
C12 H12B 0.9800
C12 H12C 0.9800
C13 C15 1.50(2)
C13 C14 1.519(18)
C13 C16 1.527(18)
C14 H14A 0.9800
C14 H14B 0.9800
C14 H14C 0.9800
C15 H15A 0.9800
C15 H15B 0.9800
C15 H15C 0.9800
C16 H16A 0.9800
C16 H16B 0.9800
C16 H16C 0.9800
C17 C19 1.513(18)
C17 C18 1.518(19)
C17 C20 1.521(17)
C18 H18A 0.9800
C18 H18B 0.9800
C18 H18C 0.9800
C19 H19A 0.9800
C19 H19B 0.9800
C19 H19C 0.9800
C20 H20A 0.9800
C20 H20B 0.9800
C20 H20C 0.9800
C21 C23 1.475(19)
C21 C24 1.520(17)
C21 C22 1.572(18)
C22 H22A 0.9800
C22 H22B 0.9800
C22 H22C 0.9800
C23 H23A 0.9800
C23 H23B 0.9800
C23 H23C 0.9800
C24 H24A 0.9800
C24 H24B 0.9800
C24 H24C 0.9800
C25 C26 1.528(17)
C25 C27 1.530(16)
C25 C28 1.532(17)
C26 H26A 0.9800
C26 H26B 0.9800
C26 H26C 0.9800
C27 H27A 0.9800
C27 H27B 0.9800
C27 H27C 0.9800
C28 H28A 0.9800
C28 H28B 0.9800
C28 H28C 0.9800
C29 C31 1.43(3)
C29 C30 1.48(2)
C29 C32 1.49(2)
C30 H30A 0.9800
C30 H30B 0.9800
C30 H30C 0.9800
C31 H31A 0.9800
C31 H31B 0.9800
C31 H31C 0.9800
C32 H32A 0.9800
C32 H32B 0.9800
C32 H32C 0.9800
C33 C34 1.50(2)
C33 C36 1.52(2)
C33 C35 1.539(19)
C34 H34A 0.9800
C34 H34B 0.9800
C34 H34C 0.9800
C35 H35A 0.9800
C35 H35B 0.9800
C35 H35C 0.9800
C36 H36A 0.9800
C36 H36B 0.9800
C36 H36C 0.9800
C37 C40 1.47(2)
C37 C39 1.53(2)
C37 C38 1.54(2)
C38 H38A 0.9800
C38 H38B 0.9800
C38 H38C 0.9800
C39 H39A 0.9800
C39 H39B 0.9800
C39 H39C 0.9800
C40 H40A 0.9800
C40 H40B 0.9800
C40 H40C 0.9800
C41 C42 1.512(18)
C41 C44 1.539(16)
C41 C43 1.560(18)
C42 H42A 0.9800
C42 H42B 0.9800
C42 H42C 0.9800
C43 H43A 0.9800
C43 H43B 0.9800
C43 H43C 0.9800
C44 H44A 0.9800
C44 H44B 0.9800
C44 H44C 0.9800
C45 C46 1.50(2)
C45 C47 1.523(18)
C45 C48 1.55(2)
C46 H46A 0.9800
C46 H46B 0.9800
C46 H46C 0.9800
C47 H47A 0.9800
C47 H47B 0.9800
C47 H47C 0.9800
C48 H48A 0.9800
C48 H48B 0.9800
C48 H48C 0.9800
C49 C50 1.503(19)
C49 C51 1.520(18)
C49 C52 1.539(18)
C50 H50A 0.9800
C50 H50B 0.9800
C50 H50C 0.9800
C51 H51A 0.9800
C51 H51B 0.9800
C51 H51C 0.9800
C52 H52A 0.9800
C52 H52B 0.9800
C52 H52C 0.9800
C53 C54 1.527(19)
C53 C55 1.536(19)
C53 C56 1.544(18)
C54 H54A 0.9800
C54 H54B 0.9800
C54 H54C 0.9800
C55 H55A 0.9800
C55 H55B 0.9800
C55 H55C 0.9800
C56 H56A 0.9800
C56 H56B 0.9800
C56 H56C 0.9800
C57 C60 1.487(19)
C57 C58 1.52(2)
C57 C59 1.58(2)
C58 H58A 0.9800
C58 H58B 0.9800
C58 H58C 0.9800
C59 H59A 0.9800
C59 H59B 0.9800
C59 H59C 0.9800
C60 H60A 0.9800
C60 H60B 0.9800
C60 H60C 0.9800
C61 C62 1.506(17)
C61 C63 1.527(16)
C61 C64 1.539(17)
C62 H62A 0.9800
C62 H62B 0.9800
C62 H62C 0.9800
C63 H63A 0.9800
C63 H63B 0.9800
C63 H63C 0.9800
C64 H64A 0.9800
C64 H64B 0.9800
C64 H64C 0.9800
C66 C67 1.526(5)
C66 H66A 0.9900
C66 H66B 0.9900
C67 C68 1.528(5)
C67 H67A 0.9900
C67 H67B 0.9900
C68 C69 1.530(5)
C68 H68A 0.9900
C68 H68B 0.9900
C69 H69A 0.9900
C69 H69B 0.9900

loop_
_geom_torsion_atom_site_label_1
_geom_torsion_atom_site_label_2
_geom_torsion_atom_site_label_3
_geom_torsion_atom_site_label_4
_geom_torsion
N3 P1 N1 C1 -52.5(14)
N4 P1 N1 C1 45.7(14)
Se1 P1 N1 C1 176.4(12)
P2 P1 N1 C1 -3.0(15)
N4 P2 N2 C5 136.8(16)
N3 P2 N2 C5 -130.8(16)
Se2 P2 N2 C5 -1.2(19)
P1 P2 N2 C5 -177.3(14)
N1 P1 N3 C9 -74.8(12)
N4 P1 N3 C9 168.7(11)
Se1 P1 N3 C9 50.0(12)
P2 P1 N3 C9 162.1(14)
N1 P1 N3 P2 123.1(6)
N4 P1 N3 P2 6.6(5)
Se1 P1 N3 P2 -112.1(4)
N2 P2 N3 C9 76.9(11)
N4 P2 N3 C9 -169.7(11)
Se2 P2 N3 C9 -60.9(10)
P1 P2 N3 C9 -163.3(13)
N2 P2 N3 P1 -119.9(6)
N4 P2 N3 P1 -6.4(5)
Se2 P2 N3 P1 102.4(4)
N1 P1 N4 C13 69.9(13)
N3 P1 N4 C13 -173.6(12)
Se1 P1 N4 C13 -54.6(12)
P2 P1 N4 C13 -166.9(14)
N1 P1 N4 P2 -123.2(6)
N3 P1 N4 P2 -6.7(5)
Se1 P1 N4 P2 112.3(4)
N2 P2 N4 C13 -71.4(12)
N3 P2 N4 C13 174.0(11)
Se2 P2 N4 C13 71.6(11)
P1 P2 N4 C13 167.6(13)
N2 P2 N4 P1 121.0(6)
N3 P2 N4 P1 6.4(5)
Se2 P2 N4 P1 -96.0(4)
N8 P3 N5 C17 50.2(13)
N7 P3 N5 C17 -46.8(13)
Se3 P3 N5 C17 -177.5(11)
P4 P3 N5 C17 1.3(14)
N7 P4 N6 C21 -135.9(13)
N8 P4 N6 C21 131.9(13)
Se4 P4 N6 C21 3.4(15)
P3 P4 N6 C21 177.2(11)
N5 P3 N7 C25 -70.9(11)
N8 P3 N7 C25 173.1(10)
Se3 P3 N7 C25 55.0(11)
P4 P3 N7 C25 166.1(12)
N5 P3 N7 P4 123.0(5)
N8 P3 N7 P4 7.0(5)
Se3 P3 N7 P4 -111.1(4)
N6 P4 N7 C25 75.0(11)
N8 P4 N7 C25 -172.3(11)
Se4 P4 N7 C25 -68.4(10)
P3 P4 N7 C25 -165.6(13)
N6 P4 N7 P3 -119.4(6)
N8 P4 N7 P3 -6.7(5)
Se4 P4 N7 P3 97.2(4)
N5 P3 N8 C29 73.7(12)
N7 P3 N8 C29 -170.8(11)
Se3 P3 N8 C29 -53.5(12)
P4 P3 N8 C29 -163.9(13)
N5 P3 N8 P4 -122.4(5)
N7 P3 N8 P4 -6.9(5)
Se3 P3 N8 P4 110.4(4)
N6 P4 N8 C29 -73.7(11)
N7 P4 N8 C29 171.7(10)
Se4 P4 N8 C29 62.3(10)
P3 P4 N8 C29 165.0(12)
N6 P4 N8 P3 121.3(5)
N7 P4 N8 P3 6.8(5)
Se4 P4 N8 P3 -102.7(4)
N11 P5 N9 C33 47.2(14)
N12 P5 N9 C33 -49.5(14)
Se5 P5 N9 C33 178.9(11)
P6 P5 N9 C33 -0.8(15)
N11 P6 N10 C37 134.7(14)
N12 P6 N10 C37 -132.2(14)
Se6 P6 N10 C37 -2.9(17)
P5 P6 N10 C37 -178.4(12)
N9 P5 N11 C41 71.0(11)
N12 P5 N11 C41 -173.1(11)
Se5 P5 N11 C41 -54.3(11)
P6 P5 N11 C41 -165.6(13)
N9 P5 N11 P6 -123.4(6)
N12 P5 N11 P6 -7.5(5)
Se5 P5 N11 P6 111.3(4)
N10 P6 N11 C41 -73.8(11)
N12 P6 N11 C41 173.1(11)
Se6 P6 N11 C41 68.8(10)
P5 P6 N11 C41 165.7(13)
N10 P6 N11 P5 120.5(6)
N12 P6 N11 P5 7.4(5)
Se6 P6 N11 P5 -97.0(4)
N9 P5 N12 C45 -71.0(13)
N11 P5 N12 C45 173.6(12)
Se5 P5 N12 C45 54.4(12)
P6 P5 N12 C45 166.1(14)
N9 P5 N12 P6 122.9(6)
N11 P5 N12 P6 7.5(5)
Se5 P5 N12 P6 -111.7(4)
N10 P6 N12 C45 71.5(13)
N11 P6 N12 C45 -173.3(12)
Se6 P6 N12 C45 -65.3(12)
P5 P6 N12 C45 -166.0(15)
N10 P6 N12 P5 -122.5(6)
N11 P6 N12 P5 -7.3(5)
Se6 P6 N12 P5 100.7(4)
N16 P7 N13 C49 -50.3(13)
N15 P7 N13 C49 47.4(13)
Se7 P7 N13 C49 179.8(11)
P8 P7 N13 C49 -1.4(14)
N15 P8 N14 C53 129.0(13)
N16 P8 N14 C53 -138.0(13)
Se8 P8 N14 C53 -0.1(15)
P7 P8 N14 C53 174.7(11)
N13 P7 N15 C57 64.2(13)
N16 P7 N15 C57 179.4(12)
Se7 P7 N15 C57 -63.1(12)
P8 P7 N15 C57 -173.5(14)
N13 P7 N15 P8 -122.2(5)
N16 P7 N15 P8 -7.0(5)
Se7 P7 N15 P8 110.5(4)
N14 P8 N15 C57 -64.2(13)
N16 P8 N15 C57 -179.7(12)
Se8 P8 N15 C57 71.7(12)
P7 P8 N15 C57 173.5(14)
N14 P8 N15 P7 122.2(6)
N16 P8 N15 P7 6.8(5)
Se8 P8 N15 P7 -101.8(4)
N13 P7 N16 C61 -69.3(12)
N15 P7 N16 C61 174.0(11)
Se7 P7 N16 C61 55.7(11)
P8 P7 N16 C61 167.1(13)
N13 P7 N16 P8 123.6(5)
N15 P7 N16 P8 6.9(5)
Se7 P7 N16 P8 -111.4(4)
N14 P8 N16 C61 73.4(11)
N15 P8 N16 C61 -174.0(11)
Se8 P8 N16 C61 -68.9(10)
P7 P8 N16 C61 -167.3(13)
N14 P8 N16 P7 -119.3(5)
N15 P8 N16 P7 -6.8(5)
Se8 P8 N16 P7 98.3(4)
P1 N1 C1 C2 114.1(14)
P1 N1 C1 C3 -129.0(13)
P1 N1 C1 C4 -7(2)
P2 N2 C5 C8 -12(2)
P2 N2 C5 C7 117.5(19)
P2 N2 C5 C6 -131.1(17)
P1 N3 C9 C12 170.9(10)
P2 N3 C9 C12 -32.1(15)
P1 N3 C9 C10 49.5(16)
P2 N3 C9 C10 -153.6(11)
P1 N3 C9 C11 -68.6(16)
P2 N3 C9 C11 88.3(14)
P1 N4 C13 C15 -156.1(10)
P2 N4 C13 C15 40.8(15)
P1 N4 C13 C14 -34.8(17)
P2 N4 C13 C14 162.2(10)
P1 N4 C13 C16 83.1(14)
P2 N4 C13 C16 -79.9(14)
P3 N5 C17 C19 130.5(11)
P3 N5 C17 C18 -111.3(12)
P3 N5 C17 C20 9.5(18)
P4 N6 C21 C23 -162.0(12)
P4 N6 C21 C24 77.1(16)
P4 N6 C21 C22 -42.7(18)
P3 N7 C25 C26 37.5(14)
P4 N7 C25 C26 -161.3(8)
P3 N7 C25 C27 157.3(9)
P4 N7 C25 C27 -41.5(14)
P3 N7 C25 C28 -83.7(12)
P4 N7 C25 C28 77.5(12)
P3 N8 C29 C31 -165.6(17)
P4 N8 C29 C31 35(2)
P3 N8 C29 C30 -34(2)
P4 N8 C29 C30 166.6(17)
P3 N8 C29 C32 79.6(19)
P4 N8 C29 C32 -79.7(18)
P5 N9 C33 C34 -17(2)
P5 N9 C33 C36 106.8(14)
P5 N9 C33 C35 -137.5(11)
P6 N10 C37 C40 163.6(14)
P6 N10 C37 C39 43(2)
P6 N10 C37 C38 -74.5(18)
P5 N11 C41 C42 82.7(13)
P6 N11 C41 C42 -78.3(13)
P5 N11 C41 C44 -36.8(15)
P6 N11 C41 C44 162.2(9)
P5 N11 C41 C43 -155.2(9)
P6 N11 C41 C43 43.8(14)
P5 N12 C45 C46 -96.3(15)
P6 N12 C45 C46 65.1(18)
P5 N12 C45 C47 23.3(17)
P6 N12 C45 C47 -175.4(9)
P5 N12 C45 C48 141.9(12)
P6 N12 C45 C48 -56.7(16)
P7 N13 C49 C50 131.7(12)
P7 N13 C49 C51 -108.0(13)
P7 N13 C49 C52 12.6(17)
P8 N14 C53 C54 -157.9(11)
P8 N14 C53 C55 -40.0(19)
P8 N14 C53 C56 83.9(16)
P7 N15 C57 C60 0.7(18)
P8 N15 C57 C60 -170.7(10)
P7 N15 C57 C58 124.4(12)
P8 N15 C57 C58 -47.0(17)
P7 N15 C57 C59 -118.1(12)
P8 N15 C57 C59 70.5(15)
P7 N16 C61 C62 35.8(15)
P8 N16 C61 C62 -161.4(9)
P7 N16 C61 C63 154.7(9)
P8 N16 C61 C63 -42.5(14)
P7 N16 C61 C64 -83.2(13)
P8 N16 C61 C64 79.6(12)
C69 O65 C66 C67 22(5)
O65 C66 C67 C68 -11(6)
C66 C67 C68 C69 -3(6)
C66 O65 C69 C68 -24(4)
C67 C68 C69 O65 17(5)
